data_4130875
loop_
_publ_author_name
'Sharninghausen, Liam S.'
'Sinha, Shashi Bhushan'
'Shopov, Dimitar Y.'
'Choi, Bonnie'
'Mercado, Brandon Q.'
'Roy, Xavier'
'Balcells, David'
'Brudvig, Gary W.'
'Crabtree, Robert H.'

_publ_section_title
;
 High Oxidation State Iridium Mono-\m-oxo Dimers Related to Water
 Oxidation Catalysis.
;
_journal_issue 49
_journal_name_full 'Journal of the American Chemical Society'
_journal_page_first 15917
_journal_page_last 15926
_journal_paper_doi 10.1021/jacs.6b07716
_journal_volume 138
_journal_year 2016
_chemical_absolute_configuration ad
_chemical_formula_moiety 'C32 H40 Cl2 Ir2 N4 O5'
_chemical_formula_sum 'C32 H40 Cl2 Ir2 N4 O5'
_chemical_formula_weight 1015.98
_space_group_crystal_system monoclinic
_space_group_IT_number 9
_space_group_name_Hall 'C -2yc'
_space_group_name_H-M_alt 'C 1 c 1'
_atom_sites_solution_hydrogens geom
_atom_sites_solution_primary direct
_atom_sites_solution_secondary difmap
_audit_creation_method SHELXL-2014/7
_cell_angle_alpha 90
_cell_angle_beta 102.709(3)
_cell_angle_gamma 90
_cell_formula_units_Z 8
_cell_length_a 33.1646(12)
_cell_length_b 16.8051(5)
_cell_length_c 16.1160(4)
_cell_measurement_reflns_used 24031
_cell_measurement_temperature 93(2)
_cell_measurement_theta_max 66.4870
_cell_measurement_theta_min 2.7120
_cell_volume 8761.9(5)
_computing_cell_refinement 'CrysAlisPro 1.171.38.41o (Rigaku OD, 2015)'
_computing_data_collection 'CrysAlisPro 1.171.38.41o (Rigaku OD, 2015)'
_computing_data_reduction 'CrysAlisPro 1.171.38.41o (Rigaku OD, 2015)'
_computing_molecular_graphics
; 
Dolomanov, O.V.; Bourhis, L.J.; Gildea, R.J.; Howard, J.A.K.; Puschmann, H., 
OLEX2: A complete structure solution, refinement and analysis program 
(2009). J. Appl. Cryst., 42, 339-341. 
;
_computing_publication_material 'CIFTAB-2013/2 (Sheldrick, 2014)'
_computing_structure_refinement 'SHELXL-2014/7 (Sheldrick, 2014)'
_computing_structure_solution 'SHELXT-2014/5 (Sheldrick, 2014)'
_diffrn_ambient_temperature 93(2)
_diffrn_detector_area_resol_mean 22.2
_diffrn_measured_fraction_theta_full 0.995
_diffrn_measured_fraction_theta_max 0.995
_diffrn_measurement_device_type 'Rigaku Saturn 944+ CCD'
_diffrn_measurement_method \w
_diffrn_radiation_monochromator confocal
_diffrn_radiation_source 'microfocus rotating anode'
_diffrn_radiation_type CuK\a
_diffrn_radiation_wavelength 1.54178
_diffrn_reflns_av_R_equivalents 0.1609
_diffrn_reflns_av_unetI/netI 0.1025
_diffrn_reflns_Laue_measured_fraction_full 0.995
_diffrn_reflns_Laue_measured_fraction_max 0.995
_diffrn_reflns_limit_h_max 39
_diffrn_reflns_limit_h_min -38
_diffrn_reflns_limit_k_max 20
_diffrn_reflns_limit_k_min -19
_diffrn_reflns_limit_l_max 19
_diffrn_reflns_limit_l_min -19
_diffrn_reflns_number 103746
_diffrn_reflns_point_group_measured_fraction_full 0.969
_diffrn_reflns_point_group_measured_fraction_max 0.969
_diffrn_reflns_theta_full 66.964
_diffrn_reflns_theta_max 66.964
_diffrn_reflns_theta_min 2.732
_exptl_absorpt_coefficient_mu 13.001
_exptl_absorpt_correction_T_max 1.461
_exptl_absorpt_correction_T_min 0.717
_exptl_absorpt_correction_type empirical
_exptl_absorpt_process_details 'Empirical correction (ABSPACK)'
_exptl_crystal_colour Blue
_exptl_crystal_density_diffrn 1.540
_exptl_crystal_density_method 'not measured'
_exptl_crystal_description Shard
_exptl_crystal_F_000 3904
_exptl_crystal_size_max 0.050
_exptl_crystal_size_mid 0.020
_exptl_crystal_size_min 0.020
_refine_diff_density_max 2.323
_refine_diff_density_min -3.667
_refine_diff_density_rms 0.210
_refine_ls_abs_structure_details
; 
 Flack x determined using 4532 quotients [(I+)-(I-)]/[(I+)+(I-)] 
 (Parsons, Flack and Wagner, Acta Cryst. B69 (2013) 249-259). 
;
_refine_ls_abs_structure_Flack -0.03(2)
_refine_ls_extinction_method none
_refine_ls_goodness_of_fit_ref 1.045
_refine_ls_hydrogen_treatment constr
_refine_ls_matrix_type full
_refine_ls_number_parameters 827
_refine_ls_number_reflns 15122
_refine_ls_number_restraints 908
_refine_ls_restrained_S_all 1.019
_refine_ls_R_factor_all 0.0896
_refine_ls_R_factor_gt 0.0721
_refine_ls_shift/su_max 0.002
_refine_ls_shift/su_mean 0.000
_refine_ls_structure_factor_coef Fsqd
_refine_ls_weighting_details 'w=1/[\s^2^(Fo^2^)+(0.1044P)^2^+49.0252P] where P=(Fo^2^+2Fc^2^)/3'
_refine_ls_weighting_scheme calc
_refine_ls_wR_factor_gt 0.1705
_refine_ls_wR_factor_ref 0.1844
_reflns_Friedel_coverage 0.945
_reflns_Friedel_fraction_full 0.942
_reflns_Friedel_fraction_max 0.942
_reflns_number_gt 12164
_reflns_number_total 15122
_reflns_threshold_expression 'I > 2\s(I)'
_cod_data_source_file ja6b07716_si_003.cif
_cod_data_source_block 007-16107
_cod_original_sg_symbol_H-M 'C c'
_cod_database_code 4130875
_shelx_shelxl_version_number 2014/7
_shelx_space_group_comment
; 
The symmetry employed for this shelxl refinement is uniquely defined 
by the following loop, which should always be used as a source of 
symmetry information in preference to the above space-group names. 
They are only intended as comments. 
;
_shelx_estimated_absorpt_t_min 0.563
_shelx_estimated_absorpt_t_max 0.781

loop_
_space_group_symop_operation_xyz
'x, y, z'
'x, -y, z+1/2'
'x+1/2, y+1/2, z'
'x+1/2, -y+1/2, z+1/2'

loop_
_atom_site_label
_atom_site_type_symbol
_atom_site_fract_x
_atom_site_fract_y
_atom_site_fract_z
_atom_site_U_iso_or_equiv
_atom_site_adp_type
_atom_site_occupancy
_atom_site_site_symmetry_order
_atom_site_calc_flag
_atom_site_refinement_flags_posn
_atom_site_refinement_flags_adp
Ir1 Ir 0.51933(3) -0.91697(6) 0.54968(6) 0.0294(3) Uani 1 1 d . U
Ir2 Ir 0.61435(3) -0.81450(6) 0.67319(6) 0.0309(3) Uani 1 1 d . U
Cl1 Cl 0.4753(2) -0.8392(4) 0.6173(4) 0.0388(15) Uani 1 1 d . U
Cl2 Cl 0.5894(2) -0.8393(4) 0.7975(4) 0.0384(14) Uani 1 1 d . U
O1 O 0.4695(5) -0.9726(10) 0.4935(10) 0.032(3) Uani 1 1 d . U
O2 O 0.5521(6) -0.9864(11) 0.4919(11) 0.036(3) Uani 1 1 d . U
O3 O 0.6621(6) -0.7655(11) 0.7463(11) 0.040(3) Uani 1 1 d . U
O4 O 0.6392(7) -0.7921(13) 0.5744(13) 0.050(4) Uani 1 1 d . U
O5 O 0.5664(5) -0.8499(10) 0.6002(10) 0.032(3) Uani 1 1 d . U
N1 N 0.5030(7) -0.8478(13) 0.4460(13) 0.034(4) Uani 1 1 d . U
N2 N 0.5356(8) -0.9970(13) 0.6431(15) 0.036(4) Uani 1 1 d . U
N3 N 0.5912(7) -0.7017(14) 0.6731(14) 0.036(4) Uani 1 1 d . U
N4 N 0.6459(6) -0.9196(13) 0.6738(13) 0.032(4) Uani 1 1 d . U
C1 C 0.5271(8) -0.7864(15) 0.4285(16) 0.032(5) Uani 1 1 d . U
H1 H 0.5521 -0.7726 0.4672 0.039 Uiso 1 1 calc R U
C2 C 0.5138(8) -0.7434(16) 0.3504(17) 0.035(5) Uani 1 1 d . U
H2 H 0.5305 -0.7023 0.3354 0.042 Uiso 1 1 calc R U
C3 C 0.4771(8) -0.7620(15) 0.2983(17) 0.035(5) Uani 1 1 d . U
H3 H 0.4668 -0.7316 0.2485 0.042 Uiso 1 1 calc R U
C4 C 0.4551(8) -0.8247(15) 0.3183(16) 0.033(5) Uani 1 1 d . U
H4 H 0.4299 -0.8389 0.2804 0.040 Uiso 1 1 calc R U
C5 C 0.4678(8) -0.8672(15) 0.3896(17) 0.035(4) Uani 1 1 d . U
C6 C 0.4036(8) -0.9128(16) 0.4344(19) 0.040(6) Uani 1 1 d . U
H6A H 0.3907 -0.9567 0.4591 0.061 Uiso 1 1 calc R U
H6B H 0.3855 -0.8965 0.3805 0.061 Uiso 1 1 calc R U
H6C H 0.4079 -0.8677 0.4739 0.061 Uiso 1 1 calc R U
C7 C 0.4456(8) -0.9403(16) 0.4180(17) 0.039(4) Uani 1 1 d . U
C8 C 0.4388(11) -1.0012(19) 0.347(2) 0.051(7) Uani 1 1 d . U
H8A H 0.4656 -1.0213 0.3400 0.077 Uiso 1 1 calc R U
H8B H 0.4241 -0.9763 0.2941 0.077 Uiso 1 1 calc R U
H8C H 0.4223 -1.0454 0.3615 0.077 Uiso 1 1 calc R U
C9 C 0.5311(8) -0.9938(15) 0.7237(16) 0.032(5) Uani 1 1 d . U
H9 H 0.5161 -0.9507 0.7402 0.038 Uiso 1 1 calc R U
C10 C 0.5473(8) -1.0502(15) 0.7833(17) 0.036(5) Uani 1 1 d . U
H10 H 0.5464 -1.0427 0.8413 0.043 Uiso 1 1 calc R U
C11 C 0.5653(7) -1.1196(15) 0.7576(16) 0.031(5) Uani 1 1 d . U
H11 H 0.5749 -1.1617 0.7963 0.037 Uiso 1 1 calc R U
C12 C 0.5684(9) -1.1232(17) 0.6740(18) 0.042(6) Uani 1 1 d . U
H12 H 0.5801 -1.1694 0.6545 0.050 Uiso 1 1 calc R U
C13 C 0.5558(8) -1.0651(15) 0.6200(16) 0.030(4) Uani 1 1 d . U
C14 C 0.6026(9) -1.0881(17) 0.5211(18) 0.040(6) Uani 1 1 d . U
H14A H 0.6050 -1.0903 0.4616 0.060 Uiso 1 1 calc R U
H14B H 0.6083 -1.1408 0.5470 0.060 Uiso 1 1 calc R U
H14C H 0.6225 -1.0496 0.5521 0.060 Uiso 1 1 calc R U
C15 C 0.5593(9) -1.0628(17) 0.5250(16) 0.033(4) Uani 1 1 d . U
C16 C 0.5266(9) -1.1204(18) 0.4746(18) 0.042(6) Uani 1 1 d . U
H16A H 0.4999 -1.1109 0.4898 0.063 Uiso 1 1 calc R U
H16B H 0.5353 -1.1754 0.4885 0.063 Uiso 1 1 calc R U
H16C H 0.5237 -1.1114 0.4135 0.063 Uiso 1 1 calc R U
C17 C 0.5529(9) -0.6784(17) 0.6391(19) 0.040(6) Uani 1 1 d . U
H17 H 0.5336 -0.7169 0.6117 0.048 Uiso 1 1 calc R U
C18 C 0.5405(9) -0.6030(17) 0.6418(18) 0.040(6) Uani 1 1 d . U
H18 H 0.5129 -0.5887 0.6161 0.048 Uiso 1 1 calc R U
C19 C 0.5682(9) -0.5454(18) 0.6825(19) 0.045(6) Uani 1 1 d . U
H19 H 0.5599 -0.4915 0.6848 0.054 Uiso 1 1 calc R U
C20 C 0.6069(9) -0.5684(17) 0.7183(18) 0.043(6) Uani 1 1 d . U
H20 H 0.6265 -0.5297 0.7445 0.052 Uiso 1 1 calc R U
C21 C 0.6193(8) -0.6503(16) 0.7178(17) 0.038(4) Uani 1 1 d . U
C22 C 0.6700(11) -0.667(2) 0.851(2) 0.057(7) Uani 1 1 d . U
H22A H 0.6462 -0.6846 0.8730 0.086 Uiso 1 1 calc R U
H22B H 0.6745 -0.6097 0.8625 0.086 Uiso 1 1 calc R U
H22C H 0.6947 -0.6964 0.8791 0.086 Uiso 1 1 calc R U
C23 C 0.6621(8) -0.6804(16) 0.7605(19) 0.039(4) Uani 1 1 d . U
C24 C 0.6945(10) -0.643(2) 0.722(2) 0.054(7) Uani 1 1 d . U
H24A H 0.7218 -0.6624 0.7520 0.082 Uiso 1 1 calc R U
H24B H 0.6933 -0.5854 0.7274 0.082 Uiso 1 1 calc R U
H24C H 0.6898 -0.6580 0.6620 0.082 Uiso 1 1 calc R U
C25 C 0.6472(8) -0.9793(15) 0.7289(16) 0.034(5) Uani 1 1 d . U
H25 H 0.6283 -0.9797 0.7654 0.041 Uiso 1 1 calc R U
C26 C 0.6754(8) -1.0402(16) 0.7342(18) 0.038(5) Uani 1 1 d . U
H26 H 0.6777 -1.0795 0.7773 0.046 Uiso 1 1 calc R U
C27 C 0.7000(11) -1.043(2) 0.677(2) 0.059(9) Uani 1 1 d . U
H27 H 0.7193 -1.0855 0.6784 0.070 Uiso 1 1 calc R U
C28 C 0.6966(10) -0.9838(19) 0.615(2) 0.051(8) Uani 1 1 d . U
H28 H 0.7116 -0.9873 0.5711 0.061 Uiso 1 1 calc R U
C29 C 0.6701(10) -0.9174(18) 0.619(2) 0.044(6) Uani 1 1 d . U
C30 C 0.7058(10) -0.819(2) 0.548(2) 0.053(7) Uani 1 1 d . U
H30A H 0.7020 -0.7637 0.5275 0.080 Uiso 1 1 calc R U
H30B H 0.7179 -0.8504 0.5090 0.080 Uiso 1 1 calc R U
H30C H 0.7243 -0.8191 0.6048 0.080 Uiso 1 1 calc R U
C31 C 0.6645(8) -0.8533(17) 0.5537(17) 0.039(5) Uani 1 1 d . U
C32 C 0.6426(10) -0.8863(18) 0.4673(18) 0.047(6) Uani 1 1 d . U
H32A H 0.6184 -0.9173 0.4736 0.071 Uiso 1 1 calc R U
H32B H 0.6616 -0.9206 0.4450 0.071 Uiso 1 1 calc R U
H32C H 0.6337 -0.8422 0.4277 0.071 Uiso 1 1 calc R U
Ir3 Ir 0.45680(3) -0.41422(6) 0.51986(6) 0.0301(3) Uani 1 1 d . U
Ir4 Ir 0.36237(3) -0.31366(6) 0.56126(6) 0.0301(3) Uani 1 1 d . U
Cl3 Cl 0.39083(19) -0.3399(4) 0.7068(4) 0.0345(13) Uani 1 1 d . U
Cl4 Cl 0.4996(2) -0.3362(4) 0.6278(4) 0.0394(15) Uani 1 1 d . U
O6 O 0.4246(5) -0.4820(10) 0.4325(10) 0.031(3) Uani 1 1 d . U
O7 O 0.5069(5) -0.4700(11) 0.5083(11) 0.037(3) Uani 1 1 d . U
O8 O 0.3353(6) -0.2877(12) 0.4469(13) 0.047(4) Uani 1 1 d . U
O9 O 0.3143(6) -0.2667(11) 0.5973(12) 0.039(4) Uani 1 1 d . U
O10 O 0.4109(5) -0.3471(11) 0.5266(11) 0.035(3) Uani 1 1 d . U
N5 N 0.4389(7) -0.4998(12) 0.5975(14) 0.030(4) Uani 1 1 d . U
N6 N 0.4733(7) -0.3431(13) 0.4302(14) 0.037(4) Uani 1 1 d . U
N7 N 0.3315(7) -0.4190(13) 0.5352(14) 0.037(4) Uani 1 1 d . U
N8 N 0.3852(7) -0.2009(13) 0.5807(14) 0.034(4) Uani 1 1 d . U
C33 C 0.4457(8) -0.4910(18) 0.6820(17) 0.039(5) Uani 1 1 d . U
H33 H 0.4596 -0.4456 0.7097 0.047 Uiso 1 1 calc R U
C34 C 0.4318(10) -0.5506(18) 0.727(2) 0.049(7) Uani 1 1 d . U
H34 H 0.4348 -0.5451 0.7869 0.059 Uiso 1 1 calc R U
C35 C 0.4135(9) -0.6185(18) 0.6867(19) 0.046(6) Uani 1 1 d . U
H35 H 0.4047 -0.6603 0.7182 0.055 Uiso 1 1 calc R U
C36 C 0.4086(8) -0.6240(17) 0.6007(18) 0.037(5) Uani 1 1 d . U
H36 H 0.3958 -0.6702 0.5727 0.044 Uiso 1 1 calc R U
C37 C 0.4213(8) -0.5653(16) 0.5529(16) 0.031(4) Uani 1 1 d . U
C38 C 0.3743(8) -0.5847(17) 0.4164(17) 0.038(5) Uani 1 1 d . U
H38A H 0.3553 -0.5452 0.4311 0.057 Uiso 1 1 calc R U
H38B H 0.3673 -0.6376 0.4346 0.057 Uiso 1 1 calc R U
H38C H 0.3720 -0.5846 0.3548 0.057 Uiso 1 1 calc R U
C39 C 0.4178(8) -0.5642(16) 0.4607(16) 0.029(4) Uani 1 1 d . U
C40 C 0.4494(9) -0.6172(18) 0.436(2) 0.047(6) Uani 1 1 d . U
H40A H 0.4557 -0.5977 0.3826 0.070 Uiso 1 1 calc R U
H40B H 0.4385 -0.6716 0.4272 0.070 Uiso 1 1 calc R U
H40C H 0.4747 -0.6171 0.4806 0.070 Uiso 1 1 calc R U
C41 C 0.4507(8) -0.2830(15) 0.3914(15) 0.032(5) Uani 1 1 d . U
H41 H 0.4261 -0.2687 0.4087 0.039 Uiso 1 1 calc R U
C42 C 0.4620(9) -0.2410(16) 0.3272(17) 0.039(5) Uani 1 1 d . U
H42 H 0.4447 -0.2002 0.2980 0.046 Uiso 1 1 calc R U
C43 C 0.5000(9) -0.2599(16) 0.3053(17) 0.040(6) Uani 1 1 d . U
H43 H 0.5096 -0.2303 0.2633 0.048 Uiso 1 1 calc R U
C44 C 0.5232(9) -0.3246(16) 0.3483(17) 0.038(5) Uani 1 1 d . U
H44 H 0.5486 -0.3394 0.3347 0.046 Uiso 1 1 calc R U
C45 C 0.5088(8) -0.3654(15) 0.4093(17) 0.035(5) Uani 1 1 d . U
C46 C 0.5723(8) -0.4098(17) 0.5124(19) 0.042(6) Uani 1 1 d . U
H46A H 0.5678 -0.3673 0.5510 0.063 Uiso 1 1 calc R U
H46B H 0.5900 -0.3900 0.4756 0.063 Uiso 1 1 calc R U
H46C H 0.5857 -0.4551 0.5456 0.063 Uiso 1 1 calc R U
C47 C 0.5308(8) -0.4359(15) 0.4577(16) 0.033(4) Uani 1 1 d . U
C48 C 0.5373(9) -0.5005(17) 0.3922(18) 0.039(6) Uani 1 1 d . U
H48A H 0.5462 -0.5504 0.4221 0.059 Uiso 1 1 calc R U
H48B H 0.5586 -0.4824 0.3627 0.059 Uiso 1 1 calc R U
H48C H 0.5113 -0.5091 0.3506 0.059 Uiso 1 1 calc R U
C49 C 0.3311(8) -0.4777(16) 0.5919(18) 0.039(5) Uani 1 1 d . U
H49 H 0.3492 -0.4759 0.6466 0.046 Uiso 1 1 calc R U
C50 C 0.3039(10) -0.541(2) 0.569(2) 0.057(8) Uani 1 1 d . U
H50 H 0.3029 -0.5825 0.6090 0.068 Uiso 1 1 calc R U
C51 C 0.2779(8) -0.5440(16) 0.4876(18) 0.037(5) Uani 1 1 d . U
H51 H 0.2601 -0.5883 0.4714 0.044 Uiso 1 1 calc R U
C52 C 0.2781(9) -0.4838(17) 0.4318(19) 0.040(6) Uani 1 1 d . U
H52 H 0.2600 -0.4851 0.3772 0.048 Uiso 1 1 calc R U
C53 C 0.3056(9) -0.4182(16) 0.4556(18) 0.035(5) Uani 1 1 d . U
C54 C 0.3309(11) -0.3827(19) 0.329(2) 0.054(7) Uani 1 1 d . U
H54A H 0.3271 -0.3440 0.2826 0.081 Uiso 1 1 calc R U
H54B H 0.3177 -0.4331 0.3078 0.081 Uiso 1 1 calc R U
H54C H 0.3606 -0.3914 0.3515 0.081 Uiso 1 1 calc R U
C55 C 0.3112(9) -0.3506(18) 0.4003(19) 0.045(5) Uani 1 1 d . U
C56 C 0.2687(10) -0.3150(19) 0.357(2) 0.053(7) Uani 1 1 d . U
H56A H 0.2526 -0.3042 0.3995 0.079 Uiso 1 1 calc R U
H56B H 0.2537 -0.3530 0.3148 0.079 Uiso 1 1 calc R U
H56C H 0.2729 -0.2654 0.3278 0.079 Uiso 1 1 calc R U
C57 C 0.4223(8) -0.1800(15) 0.5804(16) 0.030(5) Uani 1 1 d . U
H57 H 0.4415 -0.2192 0.5711 0.036 Uiso 1 1 calc R U
C58 C 0.4353(9) -0.1003(16) 0.5933(18) 0.038(6) Uani 1 1 d . U
H58 H 0.4625 -0.0863 0.5895 0.046 Uiso 1 1 calc R U
C59 C 0.4099(10) -0.0441(17) 0.611(2) 0.047(7) Uani 1 1 d . U
H59 H 0.4187 0.0096 0.6195 0.057 Uiso 1 1 calc R U
C60 C 0.3681(9) -0.0681(16) 0.6165(18) 0.038(5) Uani 1 1 d . U
H60 H 0.3493 -0.0301 0.6300 0.046 Uiso 1 1 calc R U
C61 C 0.3559(8) -0.1491(15) 0.6014(17) 0.035(5) Uani 1 1 d . U
C62 C 0.2806(11) -0.147(2) 0.545(3) 0.064(8) Uani 1 1 d . U
H62A H 0.2781 -0.1733 0.4900 0.096 Uiso 1 1 calc R U
H62B H 0.2858 -0.0902 0.5395 0.096 Uiso 1 1 calc R U
H62C H 0.2549 -0.1542 0.5649 0.096 Uiso 1 1 calc R U
C63 C 0.3163(9) -0.1838(17) 0.609(2) 0.046(5) Uani 1 1 d . U
C64 C 0.3071(10) -0.160(2) 0.695(2) 0.060(7) Uani 1 1 d . U
H64A H 0.2794 -0.1792 0.6979 0.089 Uiso 1 1 calc R U
H64B H 0.3083 -0.1025 0.7013 0.089 Uiso 1 1 calc R U
H64C H 0.3276 -0.1849 0.7412 0.089 Uiso 1 1 calc R U

loop_
_atom_site_aniso_label
_atom_site_aniso_U_11
_atom_site_aniso_U_22
_atom_site_aniso_U_33
_atom_site_aniso_U_23
_atom_site_aniso_U_13
_atom_site_aniso_U_12
Ir1 0.0358(6) 0.0274(5) 0.0278(6) 0.0003(5) 0.0129(5) -0.0004(5)
Ir2 0.0342(6) 0.0314(6) 0.0300(6) 0.0014(5) 0.0130(5) 0.0009(5)
Cl1 0.042(4) 0.041(4) 0.036(4) -0.004(3) 0.014(3) 0.009(3)
Cl2 0.047(4) 0.044(3) 0.030(3) 0.007(3) 0.020(3) 0.007(3)
O1 0.038(7) 0.029(7) 0.030(7) 0.002(5) 0.013(5) 0.003(5)
O2 0.045(8) 0.038(7) 0.028(7) 0.002(5) 0.015(6) -0.005(6)
O3 0.044(7) 0.041(7) 0.037(8) 0.003(6) 0.015(6) -0.001(5)
O4 0.061(9) 0.051(8) 0.045(8) 0.015(6) 0.024(7) 0.011(7)
O5 0.042(6) 0.038(7) 0.015(6) 0.005(5) 0.005(5) 0.002(5)
N1 0.039(7) 0.032(7) 0.034(7) -0.001(6) 0.014(5) 0.004(6)
N2 0.048(11) 0.032(7) 0.035(7) 0.004(5) 0.022(6) 0.006(7)
N3 0.037(7) 0.042(7) 0.032(9) 0.002(6) 0.013(6) 0.000(5)
N4 0.025(8) 0.039(7) 0.031(8) 0.003(6) 0.004(6) -0.001(6)
C1 0.036(9) 0.032(9) 0.032(9) 0.005(7) 0.014(7) 0.006(7)
C2 0.038(9) 0.035(10) 0.036(9) 0.005(8) 0.015(7) 0.009(8)
C3 0.034(9) 0.034(10) 0.037(10) 0.010(8) 0.009(7) 0.012(7)
C4 0.035(9) 0.040(10) 0.027(8) 0.006(7) 0.012(7) 0.008(7)
C5 0.036(8) 0.034(8) 0.035(8) 0.005(6) 0.009(6) 0.002(7)
C6 0.037(9) 0.038(12) 0.046(14) 0.004(10) 0.011(9) -0.007(8)
C7 0.042(8) 0.038(9) 0.037(8) 0.005(6) 0.011(6) -0.004(7)
C8 0.058(16) 0.046(12) 0.049(11) -0.003(9) 0.010(10) -0.005(10)
C9 0.040(12) 0.033(9) 0.029(8) 0.007(6) 0.020(7) -0.002(9)
C10 0.048(14) 0.031(9) 0.034(9) 0.008(7) 0.021(9) 0.002(9)
C11 0.033(12) 0.029(9) 0.032(9) 0.002(7) 0.012(8) -0.002(8)
C12 0.055(15) 0.040(10) 0.035(8) 0.007(7) 0.021(8) 0.006(10)
C13 0.035(10) 0.030(8) 0.028(7) -0.001(6) 0.012(7) -0.003(7)
C14 0.043(10) 0.040(12) 0.039(13) -0.010(10) 0.014(8) -0.007(8)
C15 0.041(10) 0.038(8) 0.024(8) 0.000(6) 0.014(7) -0.004(7)
C16 0.043(11) 0.048(12) 0.035(11) -0.003(9) 0.009(9) -0.007(9)
C17 0.043(9) 0.039(9) 0.040(13) 0.001(8) 0.011(8) 0.001(7)
C18 0.044(10) 0.040(9) 0.038(13) 0.001(8) 0.013(9) 0.005(7)
C19 0.054(10) 0.042(10) 0.040(13) 0.002(9) 0.012(9) 0.004(8)
C20 0.051(10) 0.038(9) 0.038(13) 0.002(8) 0.007(9) 0.002(7)
C21 0.042(8) 0.037(8) 0.037(10) 0.003(7) 0.013(7) -0.003(6)
C22 0.067(17) 0.053(15) 0.047(10) -0.007(8) 0.002(9) 0.006(12)
C23 0.034(8) 0.036(8) 0.046(10) -0.001(7) 0.006(7) -0.004(6)
C24 0.052(12) 0.048(14) 0.067(16) -0.008(12) 0.020(11) -0.011(10)
C25 0.036(11) 0.035(9) 0.031(10) 0.004(8) 0.007(9) 0.003(8)
C26 0.035(11) 0.036(10) 0.040(12) 0.000(9) 0.002(9) 0.004(9)
C27 0.062(16) 0.060(13) 0.059(14) 0.020(12) 0.026(13) 0.031(13)
C28 0.050(14) 0.055(11) 0.053(14) 0.017(10) 0.022(12) 0.021(11)
C29 0.040(11) 0.052(9) 0.045(10) 0.014(8) 0.017(9) 0.010(8)
C30 0.051(11) 0.062(15) 0.050(15) 0.010(12) 0.020(10) -0.006(10)
C31 0.043(10) 0.041(9) 0.039(9) 0.008(7) 0.017(7) 0.005(7)
C32 0.063(14) 0.040(12) 0.041(10) 0.014(8) 0.016(9) 0.004(11)
Ir3 0.0360(6) 0.0294(5) 0.0286(6) -0.0012(5) 0.0147(5) -0.0005(5)
Ir4 0.0357(6) 0.0286(6) 0.0293(6) -0.0010(5) 0.0141(5) -0.0016(5)
Cl3 0.043(3) 0.044(3) 0.017(3) 0.002(2) 0.007(2) 0.000(3)
Cl4 0.040(4) 0.046(4) 0.034(3) -0.012(3) 0.012(3) -0.003(3)
O6 0.031(7) 0.037(6) 0.027(7) 0.001(5) 0.009(5) 0.003(5)
O7 0.038(7) 0.039(7) 0.036(8) 0.003(6) 0.017(6) 0.001(5)
O8 0.053(8) 0.038(7) 0.051(7) -0.001(6) 0.013(6) -0.007(6)
O9 0.042(7) 0.040(7) 0.039(8) 0.001(6) 0.017(6) -0.007(5)
O10 0.041(6) 0.042(8) 0.024(7) 0.001(6) 0.013(5) 0.001(5)
N5 0.030(9) 0.031(7) 0.027(6) 0.004(5) 0.004(6) 0.005(6)
N6 0.043(8) 0.033(7) 0.039(8) 0.003(6) 0.017(6) 0.001(6)
N7 0.041(9) 0.038(7) 0.032(7) -0.003(5) 0.008(6) -0.008(6)
N8 0.036(7) 0.037(7) 0.030(9) 0.001(6) 0.010(6) -0.003(5)
C33 0.043(13) 0.048(11) 0.028(8) 0.006(7) 0.011(7) 0.001(10)
C34 0.067(17) 0.048(11) 0.038(10) 0.004(8) 0.026(10) 0.001(11)
C35 0.053(15) 0.049(11) 0.041(9) 0.006(8) 0.022(9) 0.007(10)
C36 0.035(13) 0.039(10) 0.040(9) 0.006(7) 0.016(8) -0.002(9)
C37 0.029(10) 0.038(8) 0.029(7) 0.001(5) 0.013(6) -0.004(7)
C38 0.035(9) 0.045(13) 0.036(11) -0.013(9) 0.014(7) 0.000(8)
C39 0.027(9) 0.034(8) 0.027(8) 0.001(6) 0.009(6) -0.004(6)
C40 0.041(12) 0.050(11) 0.059(15) 0.007(10) 0.032(11) 0.002(9)
C41 0.045(10) 0.028(9) 0.025(9) -0.004(7) 0.011(8) 0.003(8)
C42 0.054(11) 0.035(11) 0.031(10) 0.001(9) 0.015(9) 0.000(9)
C43 0.056(11) 0.037(11) 0.030(11) -0.002(9) 0.017(9) -0.001(9)
C44 0.045(11) 0.040(10) 0.033(10) 0.002(9) 0.018(9) -0.006(8)
C45 0.042(8) 0.033(8) 0.035(9) 0.000(7) 0.018(7) -0.002(7)
C46 0.038(9) 0.042(13) 0.048(12) -0.003(10) 0.013(8) -0.003(8)
C47 0.035(8) 0.036(8) 0.032(9) -0.003(7) 0.016(6) -0.003(6)
C48 0.046(14) 0.041(11) 0.035(11) -0.002(9) 0.015(10) 0.003(9)
C49 0.039(11) 0.040(9) 0.037(9) 0.002(7) 0.008(8) -0.007(8)
C50 0.060(15) 0.049(12) 0.055(12) 0.008(9) -0.002(10) -0.020(11)
C51 0.028(11) 0.036(10) 0.048(11) -0.004(8) 0.011(8) -0.001(8)
C52 0.039(11) 0.037(9) 0.040(10) -0.004(7) 0.000(8) -0.005(8)
C53 0.038(10) 0.037(8) 0.031(8) -0.007(6) 0.008(6) -0.004(7)
C54 0.072(16) 0.046(13) 0.049(12) 0.000(10) 0.024(12) 0.002(12)
C55 0.051(10) 0.041(9) 0.044(8) -0.002(6) 0.013(7) -0.005(7)
C56 0.052(11) 0.050(14) 0.055(14) -0.006(11) 0.006(9) -0.003(9)
C57 0.033(8) 0.030(9) 0.027(13) -0.004(8) 0.008(8) -0.002(6)
C58 0.046(10) 0.031(9) 0.042(15) -0.002(8) 0.017(10) -0.005(7)
C59 0.055(11) 0.031(9) 0.060(18) -0.005(9) 0.023(11) -0.002(8)
C60 0.048(10) 0.032(8) 0.037(14) -0.001(8) 0.015(9) -0.002(7)
C61 0.038(8) 0.032(7) 0.037(12) -0.002(7) 0.011(7) 0.000(6)
C62 0.051(12) 0.049(14) 0.086(16) 0.007(12) 0.005(10) -0.004(10)
C63 0.039(9) 0.039(8) 0.062(13) -0.003(7) 0.019(8) -0.003(6)
C64 0.050(15) 0.066(16) 0.069(13) -0.009(10) 0.028(11) -0.004(12)

loop_
_atom_type_symbol
_atom_type_description
_atom_type_scat_dispersion_real
_atom_type_scat_dispersion_imag
_atom_type_scat_source
C C 0.0181 0.0091 'International Tables Vol C Tables 4.2.6.8 and 6.1.1.4'
H H 0.0000 0.0000 'International Tables Vol C Tables 4.2.6.8 and 6.1.1.4'
Cl Cl 0.3639 0.7018 'International Tables Vol C Tables 4.2.6.8 and 6.1.1.4'
Ir Ir -4.7710 6.5667 'International Tables Vol C Tables 4.2.6.8 and 6.1.1.4'
N N 0.0311 0.0180 'International Tables Vol C Tables 4.2.6.8 and 6.1.1.4'
O O 0.0492 0.0322 'International Tables Vol C Tables 4.2.6.8 and 6.1.1.4'

loop_
_geom_angle_atom_site_label_1
_geom_angle_atom_site_label_2
_geom_angle_atom_site_label_3
_geom_angle
O1 Ir1 O5 173.4(7)
O1 Ir1 O2 89.8(7)
O5 Ir1 O2 93.8(7)
O1 Ir1 N2 95.0(9)
O5 Ir1 N2 90.9(9)
O2 Ir1 N2 82.6(8)
O1 Ir1 N1 81.1(8)
O5 Ir1 N1 93.3(8)
O2 Ir1 N1 91.5(8)
N2 Ir1 N1 173.0(9)
O1 Ir1 Cl1 86.2(5)
O5 Ir1 Cl1 90.4(5)
O2 Ir1 Cl1 175.8(6)
N2 Ir1 Cl1 96.6(6)
N1 Ir1 Cl1 89.0(6)
O5 Ir2 O3 173.5(8)
O5 Ir2 O4 90.1(8)
O3 Ir2 O4 88.8(8)
O5 Ir2 N3 91.5(9)
O3 Ir2 N3 82.2(9)
O4 Ir2 N3 92.6(8)
O5 Ir2 N4 95.3(8)
O3 Ir2 N4 90.9(8)
O4 Ir2 N4 82.2(8)
N3 Ir2 N4 171.5(9)
O5 Ir2 Cl2 93.9(5)
O3 Ir2 Cl2 87.2(5)
O4 Ir2 Cl2 175.9(7)
N3 Ir2 Cl2 87.8(6)
N4 Ir2 Cl2 96.8(6)
C7 O1 Ir1 118.5(15)
C15 O2 Ir1 115.7(14)
C23 O3 Ir2 119.2(16)
C31 O4 Ir2 115.1(16)
Ir2 O5 Ir1 160.8(10)
C5 N1 C1 120(2)
C5 N1 Ir1 117.0(17)
C1 N1 Ir1 122.9(18)
C9 N2 C13 117(2)
C9 N2 Ir1 129.3(18)
C13 N2 Ir1 114.1(16)
C17 N3 C21 121(2)
C17 N3 Ir2 127(2)
C21 N3 Ir2 112.0(18)
C29 N4 C25 122(2)
C29 N4 Ir2 111.0(18)
C25 N4 Ir2 126.3(17)
N1 C1 C2 119(2)
N1 C1 H1 120.7
C2 C1 H1 120.7
C3 C2 C1 119(2)
C3 C2 H2 120.3
C1 C2 H2 120.3
C2 C3 C4 119(2)
C2 C3 H3 120.4
C4 C3 H3 120.4
C5 C4 C3 122(3)
C5 C4 H4 118.9
C3 C4 H4 118.9
C4 C5 N1 121(2)
C4 C5 C7 127(2)
N1 C5 C7 113(2)
C7 C6 H6A 109.5
C7 C6 H6B 109.5
H6A C6 H6B 109.5
C7 C6 H6C 109.5
H6A C6 H6C 109.5
H6B C6 H6C 109.5
O1 C7 C8 111(2)
O1 C7 C6 109(2)
C8 C7 C6 110(2)
O1 C7 C5 110(2)
C8 C7 C5 108(2)
C6 C7 C5 108(2)
C7 C8 H8A 109.5
C7 C8 H8B 109.5
H8A C8 H8B 109.5
C7 C8 H8C 109.5
H8A C8 H8C 109.5
H8B C8 H8C 109.5
N2 C9 C10 123(2)
N2 C9 H9 118.6
C10 C9 H9 118.6
C9 C10 C11 119(2)
C9 C10 H10 120.3
C11 C10 H10 120.3
C12 C11 C10 117(2)
C12 C11 H11 121.6
C10 C11 H11 121.6
C13 C12 C11 122(3)
C13 C12 H12 118.9
C11 C12 H12 118.9
C12 C13 N2 122(2)
C12 C13 C15 126(2)
N2 C13 C15 112(2)
C15 C14 H14A 109.5
C15 C14 H14B 109.5
H14A C14 H14B 109.5
C15 C14 H14C 109.5
H14A C14 H14C 109.5
H14B C14 H14C 109.5
O2 C15 C14 109(2)
O2 C15 C16 110(2)
C14 C15 C16 111(2)
O2 C15 C13 111(2)
C14 C15 C13 108(2)
C16 C15 C13 108(2)
C15 C16 H16A 109.5
C15 C16 H16B 109.5
H16A C16 H16B 109.5
C15 C16 H16C 109.5
H16A C16 H16C 109.5
H16B C16 H16C 109.5
N3 C17 C18 123(3)
N3 C17 H17 118.6
C18 C17 H17 118.6
C17 C18 C19 120(3)
C17 C18 H18 120.1
C19 C18 H18 120.1
C20 C19 C18 118(3)
C20 C19 H19 120.9
C18 C19 H19 120.9
C19 C20 C21 121(3)
C19 C20 H20 119.3
C21 C20 H20 119.3
N3 C21 C20 117(3)
N3 C21 C23 120(2)
C20 C21 C23 124(2)
C23 C22 H22A 109.5
C23 C22 H22B 109.5
H22A C22 H22B 109.5
C23 C22 H22C 109.5
H22A C22 H22C 109.5
H22B C22 H22C 109.5
C22 C23 O3 108(2)
C22 C23 C24 111(3)
O3 C23 C24 109(2)
C22 C23 C21 110(2)
O3 C23 C21 107(2)
C24 C23 C21 111(2)
C23 C24 H24A 109.5
C23 C24 H24B 109.5
H24A C24 H24B 109.5
C23 C24 H24C 109.5
H24A C24 H24C 109.5
H24B C24 H24C 109.5
N4 C25 C26 121(2)
N4 C25 H25 119.3
C26 C25 H25 119.3
C27 C26 C25 119(3)
C27 C26 H26 120.4
C25 C26 H26 120.4
C26 C27 C28 119(3)
C26 C27 H27 120.4
C28 C27 H27 120.4
C27 C28 C29 119(3)
C27 C28 H28 120.7
C29 C28 H28 120.7
N4 C29 C28 119(3)
N4 C29 C31 120(2)
C28 C29 C31 121(3)
C31 C30 H30A 109.5
C31 C30 H30B 109.5
H30A C30 H30B 109.5
C31 C30 H30C 109.5
H30A C30 H30C 109.5
H30B C30 H30C 109.5
O4 C31 C29 110(2)
O4 C31 C30 109(2)
C29 C31 C30 110(3)
O4 C31 C32 107(2)
C29 C31 C32 110(2)
C30 C31 C32 110(2)
C31 C32 H32A 109.5
C31 C32 H32B 109.5
H32A C32 H32B 109.5
C31 C32 H32C 109.5
H32A C32 H32C 109.5
H32B C32 H32C 109.5
O10 Ir3 O6 94.0(7)
O10 Ir3 O7 172.4(7)
O6 Ir3 O7 89.6(7)
O10 Ir3 N6 92.1(8)
O6 Ir3 N6 91.2(8)
O7 Ir3 N6 81.2(8)
O10 Ir3 N5 92.2(8)
O6 Ir3 N5 81.2(8)
O7 Ir3 N5 95.0(7)
N6 Ir3 N5 171.5(8)
O10 Ir3 Cl4 89.3(6)
O6 Ir3 Cl4 176.7(5)
O7 Ir3 Cl4 87.2(6)
N6 Ir3 Cl4 89.1(7)
N5 Ir3 Cl4 98.3(6)
O10 Ir4 O8 91.9(8)
O10 Ir4 O9 173.6(7)
O8 Ir4 O9 87.3(8)
O10 Ir4 N8 90.6(8)
O8 Ir4 N8 90.9(9)
O9 Ir4 N8 83.1(8)
O10 Ir4 N7 95.8(8)
O8 Ir4 N7 83.8(9)
O9 Ir4 N7 90.4(8)
N8 Ir4 N7 171.8(9)
O10 Ir4 Cl3 93.3(5)
O8 Ir4 Cl3 174.7(6)
O9 Ir4 Cl3 87.4(6)
N8 Ir4 Cl3 88.1(6)
N7 Ir4 Cl3 96.6(7)
C39 O6 Ir3 114.8(14)
C47 O7 Ir3 118.0(15)
C55 O8 Ir4 115.1(17)
C63 O9 Ir4 114.8(15)
Ir4 O10 Ir3 157.7(10)
C33 N5 C37 125(2)
C33 N5 Ir3 122.1(18)
C37 N5 Ir3 112.6(16)
C41 N6 C45 122(2)
C41 N6 Ir3 124.6(17)
C45 N6 Ir3 113.6(17)
C49 N7 C53 123(2)
C49 N7 Ir4 125.1(19)
C53 N7 Ir4 111.4(17)
C57 N8 C61 123(2)
C57 N8 Ir4 125.4(18)
C61 N8 Ir4 111.1(16)
N5 C33 C34 117(3)
N5 C33 H33 121.4
C34 C33 H33 121.4
C33 C34 C35 121(3)
C33 C34 H34 119.6
C35 C34 H34 119.6
C36 C35 C34 118(3)
C36 C35 H35 120.8
C34 C35 H35 120.8
C35 C36 C37 123(3)
C35 C36 H36 118.7
C37 C36 H36 118.7
N5 C37 C36 115(2)
N5 C37 C39 117(2)
C36 C37 C39 128(3)
C39 C38 H38A 109.5
C39 C38 H38B 109.5
H38A C38 H38B 109.5
C39 C38 H38C 109.5
H38A C38 H38C 109.5
H38B C38 H38C 109.5
C37 C39 O6 110(2)
C37 C39 C40 111(2)
O6 C39 C40 108.0(19)
C37 C39 C38 109(2)
O6 C39 C38 105(2)
C40 C39 C38 113(2)
C39 C40 H40A 109.5
C39 C40 H40B 109.5
H40A C40 H40B 109.5
C39 C40 H40C 109.5
H40A C40 H40C 109.5
H40B C40 H40C 109.5
N6 C41 C42 122(2)
N6 C41 H41 119.1
C42 C41 H41 119.1
C41 C42 C43 119(3)
C41 C42 H42 120.7
C43 C42 H42 120.7
C42 C43 C44 118(2)
C42 C43 H43 121.1
C44 C43 H43 121.1
C45 C44 C43 120(2)
C45 C44 H44 120.1
C43 C44 H44 120.1
N6 C45 C44 120(2)
N6 C45 C47 116(2)
C44 C45 C47 124(2)
C47 C46 H46A 109.5
C47 C46 H46B 109.5
H46A C46 H46B 109.5
C47 C46 H46C 109.5
H46A C46 H46C 109.5
H46B C46 H46C 109.5
O7 C47 C45 111(2)
O7 C47 C46 110(2)
C45 C47 C46 110(2)
O7 C47 C48 107(2)
C45 C47 C48 109(2)
C46 C47 C48 110(2)
C47 C48 H48A 109.5
C47 C48 H48B 109.5
H48A C48 H48B 109.5
C47 C48 H48C 109.5
H48A C48 H48C 109.5
H48B C48 H48C 109.5
N7 C49 C50 119(3)
N7 C49 H49 120.5
C50 C49 H49 120.5
C49 C50 C51 120(3)
C49 C50 H50 120.0
C51 C50 H50 120.0
C52 C51 C50 120(3)
C52 C51 H51 119.8
C50 C51 H51 119.8
C51 C52 C53 120(3)
C51 C52 H52 120.2
C53 C52 H52 120.2
N7 C53 C52 118(2)
N7 C53 C55 116(2)
C52 C53 C55 126(3)
C55 C54 H54A 109.5
C55 C54 H54B 109.5
H54A C54 H54B 109.5
C55 C54 H54C 109.5
H54A C54 H54C 109.5
H54B C54 H54C 109.5
O8 C55 C53 112(2)
O8 C55 C54 112(2)
C53 C55 C54 108(2)
O8 C55 C56 107(2)
C53 C55 C56 110(2)
C54 C55 C56 107(3)
C55 C56 H56A 109.5
C55 C56 H56B 109.5
H56A C56 H56B 109.5
C55 C56 H56C 109.5
H56A C56 H56C 109.5
H56B C56 H56C 109.5
N8 C57 C58 122(3)
N8 C57 H57 119.2
C58 C57 H57 119.2
C59 C58 C57 121(3)
C59 C58 H58 119.4
C57 C58 H58 119.4
C58 C59 C60 118(3)
C58 C59 H59 121.1
C60 C59 H59 121.1
C61 C60 C59 119(2)
C61 C60 H60 120.4
C59 C60 H60 120.4
N8 C61 C60 117(2)
N8 C61 C63 117(2)
C60 C61 C63 126(2)
C63 C62 H62A 109.5
C63 C62 H62B 109.5
H62A C62 H62B 109.5
C63 C62 H62C 109.5
H62A C62 H62C 109.5
H62B C62 H62C 109.5
O9 C63 C61 113(2)
O9 C63 C62 108(3)
C61 C63 C62 111(3)
O9 C63 C64 111(2)
C61 C63 C64 110(3)
C62 C63 C64 103(3)
C63 C64 H64A 109.5
C63 C64 H64B 109.5
H64A C64 H64B 109.5
C63 C64 H64C 109.5
H64A C64 H64C 109.5
H64B C64 H64C 109.5

loop_
_geom_bond_atom_site_label_1
_geom_bond_atom_site_label_2
_geom_bond_distance
Ir1 O1 1.941(17)
Ir1 O5 1.951(17)
Ir1 O2 1.963(18)
Ir1 N2 2.00(2)
Ir1 N1 2.01(2)
Ir1 Cl1 2.393(6)
Ir2 O5 1.857(17)
Ir2 O3 1.937(19)
Ir2 O4 1.983(18)
Ir2 N3 2.05(2)
Ir2 N4 2.05(2)
Ir2 Cl2 2.368(6)
O1 C7 1.40(3)
O2 C15 1.39(3)
O3 C23 1.45(3)
O4 C31 1.41(3)
N1 C5 1.35(3)
N1 C1 1.37(3)
N2 C9 1.34(3)
N2 C13 1.42(3)
N3 C17 1.32(4)
N3 C21 1.36(4)
N4 C29 1.32(3)
N4 C25 1.33(3)
C1 C2 1.43(4)
C1 H1 0.9500
C2 C3 1.35(4)
C2 H2 0.9500
C3 C4 1.36(4)
C3 H3 0.9500
C4 C5 1.34(4)
C4 H4 0.9500
C5 C7 1.55(4)
C6 C7 1.55(4)
C6 H6A 0.9800
C6 H6B 0.9800
C6 H6C 0.9800
C7 C8 1.51(4)
C8 H8A 0.9800
C8 H8B 0.9800
C8 H8C 0.9800
C9 C10 1.37(4)
C9 H9 0.9500
C10 C11 1.41(4)
C10 H10 0.9500
C11 C12 1.38(4)
C11 H11 0.9500
C12 C13 1.31(4)
C12 H12 0.9500
C13 C15 1.56(3)
C14 C15 1.51(4)
C14 H14A 0.9800
C14 H14B 0.9800
C14 H14C 0.9800
C15 C16 1.54(4)
C16 H16A 0.9800
C16 H16B 0.9800
C16 H16C 0.9800
C17 C18 1.34(4)
C17 H17 0.9500
C18 C19 1.40(4)
C18 H18 0.9500
C19 C20 1.34(4)
C19 H19 0.9500
C20 C21 1.44(4)
C20 H20 0.9500
C21 C23 1.52(4)
C22 C23 1.44(4)
C22 H22A 0.9800
C22 H22B 0.9800
C22 H22C 0.9800
C23 C24 1.49(4)
C24 H24A 0.9800
C24 H24B 0.9800
C24 H24C 0.9800
C25 C26 1.38(4)
C25 H25 0.9500
C26 C27 1.37(4)
C26 H26 0.9500
C27 C28 1.40(4)
C27 H27 0.9500
C28 C29 1.43(4)
C28 H28 0.9500
C29 C31 1.49(4)
C30 C31 1.51(4)
C30 H30A 0.9800
C30 H30B 0.9800
C30 H30C 0.9800
C31 C32 1.53(4)
C32 H32A 0.9800
C32 H32B 0.9800
C32 H32C 0.9800
Ir3 O10 1.917(17)
Ir3 O6 1.938(17)
Ir3 O7 1.953(17)
Ir3 N6 2.04(2)
Ir3 N5 2.08(2)
Ir3 Cl4 2.381(7)
Ir4 O10 1.900(16)
Ir4 O8 1.91(2)
Ir4 O9 1.976(17)
Ir4 N8 2.04(2)
Ir4 N7 2.04(2)
Ir4 Cl3 2.370(6)
O6 C39 1.49(3)
O7 C47 1.38(3)
O8 C55 1.43(4)
O9 C63 1.41(3)
N5 C33 1.34(3)
N5 C37 1.37(3)
N6 C41 1.33(3)
N6 C45 1.35(3)
N7 C49 1.35(3)
N7 C53 1.38(4)
N8 C57 1.28(3)
N8 C61 1.40(3)
C33 C34 1.37(4)
C33 H33 0.9500
C34 C35 1.39(4)
C34 H34 0.9500
C35 C36 1.36(4)
C35 H35 0.9500
C36 C37 1.37(4)
C36 H36 0.9500
C37 C39 1.46(3)
C38 C39 1.50(4)
C38 H38A 0.9800
C38 H38B 0.9800
C38 H38C 0.9800
C39 C40 1.50(4)
C40 H40A 0.9800
C40 H40B 0.9800
C40 H40C 0.9800
C41 C42 1.37(3)
C41 H41 0.9500
C42 C43 1.42(4)
C42 H42 0.9500
C43 C44 1.42(4)
C43 H43 0.9500
C44 C45 1.37(3)
C44 H44 0.9500
C45 C47 1.51(4)
C46 C47 1.53(4)
C46 H46A 0.9800
C46 H46B 0.9800
C46 H46C 0.9800
C47 C48 1.56(3)
C48 H48A 0.9800
C48 H48B 0.9800
C48 H48C 0.9800
C49 C50 1.39(4)
C49 H49 0.9500
C50 C51 1.41(4)
C50 H50 0.9500
C51 C52 1.35(4)
C51 H51 0.9500
C52 C53 1.43(4)
C52 H52 0.9500
C53 C55 1.48(4)
C54 C55 1.54(4)
C54 H54A 0.9800
C54 H54B 0.9800
C54 H54C 0.9800
C55 C56 1.55(4)
C56 H56A 0.9800
C56 H56B 0.9800
C56 H56C 0.9800
C57 C58 1.41(4)
C57 H57 0.9500
C58 C59 1.34(4)
C58 H58 0.9500
C59 C60 1.47(4)
C59 H59 0.9500
C60 C61 1.42(4)
C60 H60 0.9500
C61 C63 1.47(4)
C62 C63 1.52(5)
C62 H62A 0.9800
C62 H62B 0.9800
C62 H62C 0.9800
C63 C64 1.53(4)
C64 H64A 0.9800
C64 H64B 0.9800
C64 H64C 0.9800

loop_
_geom_torsion_atom_site_label_1
_geom_torsion_atom_site_label_2
_geom_torsion_atom_site_label_3
_geom_torsion_atom_site_label_4
_geom_torsion
O4 Ir2 O5 Ir1 129(3)
N3 Ir2 O5 Ir1 -138(3)
N4 Ir2 O5 Ir1 47(3)
Cl2 Ir2 O5 Ir1 -50(3)
C5 N1 C1 C2 1(3)
Ir1 N1 C1 C2 176.6(17)
N1 C1 C2 C3 3(4)
C1 C2 C3 C4 -5(4)
C2 C3 C4 C5 2(4)
C3 C4 C5 N1 1(4)
C3 C4 C5 C7 -179(2)
C1 N1 C5 C4 -3(4)
Ir1 N1 C5 C4 -179.1(19)
C1 N1 C5 C7 177(2)
Ir1 N1 C5 C7 1(3)
Ir1 O1 C7 C8 126(2)
Ir1 O1 C7 C6 -113.3(19)
Ir1 O1 C7 C5 6(3)
C4 C5 C7 O1 176(2)
N1 C5 C7 O1 -4(3)
C4 C5 C7 C8 55(4)
N1 C5 C7 C8 -126(3)
C4 C5 C7 C6 -65(3)
N1 C5 C7 C6 115(2)
C13 N2 C9 C10 4(4)
Ir1 N2 C9 C10 -174(2)
N2 C9 C10 C11 -8(4)
C9 C10 C11 C12 5(4)
C10 C11 C12 C13 1(4)
C11 C12 C13 N2 -5(4)
C11 C12 C13 C15 178(3)
C9 N2 C13 C12 2(4)
Ir1 N2 C13 C12 -180(2)
C9 N2 C13 C15 180(2)
Ir1 N2 C13 C15 -2(3)
Ir1 O2 C15 C14 -142.4(17)
Ir1 O2 C15 C16 95(2)
Ir1 O2 C15 C13 -24(3)
C12 C13 C15 O2 -166(3)
N2 C13 C15 O2 16(3)
C12 C13 C15 C14 -47(4)
N2 C13 C15 C14 136(2)
C12 C13 C15 C16 74(3)
N2 C13 C15 C16 -104(3)
C21 N3 C17 C18 4(4)
Ir2 N3 C17 C18 -180(2)
N3 C17 C18 C19 -1(4)
C17 C18 C19 C20 0(4)
C18 C19 C20 C21 -2(4)
C17 N3 C21 C20 -7(4)
Ir2 N3 C21 C20 177.0(19)
C17 N3 C21 C23 176(2)
Ir2 N3 C21 C23 0(3)
C19 C20 C21 N3 6(4)
C19 C20 C21 C23 -177(3)
Ir2 O3 C23 C22 125(2)
Ir2 O3 C23 C24 -114(2)
Ir2 O3 C23 C21 6(3)
N3 C21 C23 C22 -121(3)
C20 C21 C23 C22 62(3)
N3 C21 C23 O3 -4(3)
C20 C21 C23 O3 180(2)
N3 C21 C23 C24 115(3)
C20 C21 C23 C24 -62(3)
C29 N4 C25 C26 3(4)
Ir2 N4 C25 C26 -167(2)
N4 C25 C26 C27 -6(4)
C25 C26 C27 C28 1(5)
C26 C27 C28 C29 6(5)
C25 N4 C29 C28 4(5)
Ir2 N4 C29 C28 176(2)
C25 N4 C29 C31 174(3)
Ir2 N4 C29 C31 -14(4)
C27 C28 C29 N4 -9(5)
C27 C28 C29 C31 -178(3)
Ir2 O4 C31 C29 -7(3)
Ir2 O4 C31 C30 -128(2)
Ir2 O4 C31 C32 113(2)
N4 C29 C31 O4 14(4)
C28 C29 C31 O4 -176(3)
N4 C29 C31 C30 135(3)
C28 C29 C31 C30 -56(4)
N4 C29 C31 C32 -104(3)
C28 C29 C31 C32 66(4)
C37 N5 C33 C34 -4(4)
Ir3 N5 C33 C34 179(2)
N5 C33 C34 C35 3(4)
C33 C34 C35 C36 -2(5)
C34 C35 C36 C37 1(4)
C33 N5 C37 C36 3(4)
Ir3 N5 C37 C36 -179.6(18)
C33 N5 C37 C39 -178(2)
Ir3 N5 C37 C39 0(3)
C35 C36 C37 N5 -1(4)
C35 C36 C37 C39 180(3)
N5 C37 C39 O6 -15(3)
C36 C37 C39 O6 165(2)
N5 C37 C39 C40 105(3)
C36 C37 C39 C40 -76(3)
N5 C37 C39 C38 -130(2)
C36 C37 C39 C38 50(4)
Ir3 O6 C39 C37 24(2)
Ir3 O6 C39 C40 -97(2)
Ir3 O6 C39 C38 141.7(15)
C45 N6 C41 C42 1(4)
Ir3 N6 C41 C42 -175(2)
N6 C41 C42 C43 -4(4)
C41 C42 C43 C44 3(4)
C42 C43 C44 C45 -1(4)
C41 N6 C45 C44 2(4)
Ir3 N6 C45 C44 178(2)
C41 N6 C45 C47 -179(2)
Ir3 N6 C45 C47 -2(3)
C43 C44 C45 N6 -2(4)
C43 C44 C45 C47 179(3)
Ir3 O7 C47 C45 -9(3)
Ir3 O7 C47 C46 113(2)
Ir3 O7 C47 C48 -126.9(18)
N6 C45 C47 O7 7(3)
C44 C45 C47 O7 -174(2)
N6 C45 C47 C46 -115(3)
C44 C45 C47 C46 65(3)
N6 C45 C47 C48 124(2)
C44 C45 C47 C48 -56(3)
C53 N7 C49 C50 1(4)
Ir4 N7 C49 C50 170(2)
N7 C49 C50 C51 1(5)
C49 C50 C51 C52 -3(5)
C50 C51 C52 C53 2(4)
C49 N7 C53 C52 -2(4)
Ir4 N7 C53 C52 -173(2)
C49 N7 C53 C55 -178(2)
Ir4 N7 C53 C55 11(3)
C51 C52 C53 N7 1(4)
C51 C52 C53 C55 176(3)
Ir4 O8 C55 C53 11(3)
Ir4 O8 C55 C54 -111(2)
Ir4 O8 C55 C56 133(2)
N7 C53 C55 O8 -15(3)
C52 C53 C55 O8 169(3)
N7 C53 C55 C54 109(3)
C52 C53 C55 C54 -67(4)
N7 C53 C55 C56 -135(3)
C52 C53 C55 C56 50(4)
C61 N8 C57 C58 -6(4)
Ir4 N8 C57 C58 179(2)
N8 C57 C58 C59 4(4)
C57 C58 C59 C60 0(5)
C58 C59 C60 C61 -1(4)
C57 N8 C61 C60 5(4)
Ir4 N8 C61 C60 -179.9(19)
C57 N8 C61 C63 -173(3)
Ir4 N8 C61 C63 3(3)
C59 C60 C61 N8 -1(4)
C59 C60 C61 C63 176(3)
Ir4 O9 C63 C61 -6(3)
Ir4 O9 C63 C62 117(2)
Ir4 O9 C63 C64 -130(2)
N8 C61 C63 O9 2(4)
C60 C61 C63 O9 -175(3)
N8 C61 C63 C62 -119(3)
C60 C61 C63 C62 64(4)
N8 C61 C63 C64 127(3)
C60 C61 C63 C64 -50(4)
